data_1517856
loop_
_publ_author_name
'Franke, Sebastian M.'
'Rosenzweig, Michael W.'
'Heinemann, Frank W.'
'Meyer, Karsten'

_publ_section_title
;
 Reactivity of uranium(iii) with H2E (E = S, Se, Te): synthesis of a
 series of mononuclear and dinuclear uranium(iv) hydrochalcogenido
 complexes
;
_journal_issue 1
_journal_name_full 'Chem. Sci.'
_journal_page_first 275
_journal_paper_doi 10.1039/C4SC02602K
_journal_volume 6
_journal_year 2015
_chemical_formula_moiety 'C58 H77 N O5 Te U'
_chemical_formula_sum 'C58 H77 N O5 Te U'
_chemical_formula_weight 1233.84
_chemical_name_systematic
; 
 ? 
;
_space_group_IT_number 2
_symmetry_cell_setting triclinic
_symmetry_space_group_name_Hall '-P 1'
_symmetry_space_group_name_H-M 'P -1'
_atom_sites_solution_hydrogens mixed
_atom_sites_solution_primary direct
_atom_sites_solution_secondary difmap
_audit_creation_method SHELXL-97
_cell_angle_alpha 102.273(4)
_cell_angle_beta 101.519(4)
_cell_angle_gamma 100.806(4)
_cell_formula_units_Z 2
_cell_length_a 11.2439(15)
_cell_length_b 12.9994(17)
_cell_length_c 18.636(3)
_cell_measurement_reflns_used 9725
_cell_measurement_temperature 100(2)
_cell_measurement_theta_max 29.66
_cell_measurement_theta_min 2.46
_cell_volume 2531.7(6)
_computing_cell_refinement 'Bruker SAINT'
_computing_data_collection 'Bruker APEX2'
_computing_data_reduction 'Bruker SAINT'
_computing_molecular_graphics 'SHELXTL 6.12 (Bruker AXS, 2002)'
_computing_publication_material 'SHELXTL 6.12 (Bruker AXS, 2002)'
_computing_structure_refinement 'SHELXTL 6.12 (Bruker AXS, 2002)'
_computing_structure_solution 'SHELXTL 6.12 (Bruker AXS, 2002)'
_diffrn_ambient_temperature 100(2)
_diffrn_detector_area_resol_mean 83.33
_diffrn_measured_fraction_theta_full 0.999
_diffrn_measured_fraction_theta_max 0.995
_diffrn_measurement_device_type 'Bruker Smart APEX II'
_diffrn_measurement_method '\f and \w scans'
_diffrn_radiation_monochromator graphite
_diffrn_radiation_source 'fine-focus sealed tube'
_diffrn_radiation_type MoK\a
_diffrn_radiation_wavelength 0.71073
_diffrn_reflns_av_R_equivalents 0.0310
_diffrn_reflns_av_sigmaI/netI 0.0135
_diffrn_reflns_limit_h_max 15
_diffrn_reflns_limit_h_min -15
_diffrn_reflns_limit_k_max 17
_diffrn_reflns_limit_k_min -17
_diffrn_reflns_limit_l_max 25
_diffrn_reflns_limit_l_min -25
_diffrn_reflns_number 152787
_diffrn_reflns_theta_full 27.00
_diffrn_reflns_theta_max 28.70
_diffrn_reflns_theta_min 2.20
_exptl_absorpt_coefficient_mu 3.820
_exptl_absorpt_correction_T_max 0.746
_exptl_absorpt_correction_T_min 0.522
_exptl_absorpt_correction_type multi-scan
_exptl_absorpt_process_details 'SADABS, Bruker-AXS, 2008'
_exptl_crystal_colour green
_exptl_crystal_density_diffrn 1.618
_exptl_crystal_density_method 'not measured'
_exptl_crystal_description block
_exptl_crystal_F_000 1232
_exptl_crystal_size_max 0.45
_exptl_crystal_size_mid 0.20
_exptl_crystal_size_min 0.16
_refine_diff_density_max 2.976
_refine_diff_density_min -1.403
_refine_diff_density_rms 0.088
_refine_ls_extinction_method none
_refine_ls_goodness_of_fit_ref 1.076
_refine_ls_hydrogen_treatment constr
_refine_ls_matrix_type full
_refine_ls_number_parameters 600
_refine_ls_number_reflns 13024
_refine_ls_number_restraints 0
_refine_ls_restrained_S_all 1.076
_refine_ls_R_factor_all 0.0215
_refine_ls_R_factor_gt 0.0205
_refine_ls_shift/su_max 0.003
_refine_ls_shift/su_mean 0.000
_refine_ls_structure_factor_coef Fsqd
_refine_ls_weighting_details 'calc w=1/[\s^2^(Fo^2^)+(0.0218P)^2^+4.5803P] where P=(Fo^2^+2Fc^2^)/3'
_refine_ls_weighting_scheme calc
_refine_ls_wR_factor_gt 0.0514
_refine_ls_wR_factor_ref 0.0518
_reflns_number_gt 12668
_reflns_number_total 13024
_reflns_threshold_expression >2sigma(I)
_cod_data_source_file c4sc02602k2.cif
_cod_data_source_block sf1405
_cod_depositor_comments 'Adding full bibliography for 1517854--1517859.cif.'
_cod_original_cell_volume 2531.8(6)
_cod_original_sg_symbol_Hall -P1
_cod_original_sg_symbol_H-M P-1
_cod_database_code 1517856

loop_
_symmetry_equiv_pos_as_xyz
'x, y, z'
'-x, -y, -z'

loop_
_atom_site_label
_atom_site_type_symbol
_atom_site_fract_x
_atom_site_fract_y
_atom_site_fract_z
_atom_site_U_iso_or_equiv
_atom_site_adp_type
_atom_site_occupancy
_atom_site_symmetry_multiplicity
_atom_site_calc_flag
_atom_site_refinement_flags
U1 U 0.286853(7) 0.804513(6) 0.194593(4) 0.01153(3) Uani 1 1 d .
Te1 Te 0.005757(14) 0.811239(14) 0.154480(10) 0.02435(4) Uani 1 1 d .
H1 H -0.0838 0.7585 0.1426 0.037 Uiso 1 1 d R
O1 O 0.26028(14) 0.65068(12) 0.22057(9) 0.0137(3) Uani 1 1 d .
O2 O 0.36048(14) 0.88134(13) 0.31163(9) 0.0156(3) Uani 1 1 d .
O3 O 0.38624(14) 0.92395(12) 0.15108(9) 0.0147(3) Uani 1 1 d .
O4 O 0.24486(17) 0.69311(14) 0.06060(10) 0.0226(3) Uani 1 1 d .
O5 O 0.3249(2) 0.51781(17) -0.01091(12) 0.0353(5) Uani 1 1 d .
N1 N 0.51014(16) 0.77529(14) 0.21888(10) 0.0122(3) Uani 1 1 d .
C1 C 0.5026(2) 0.65609(17) 0.20832(12) 0.0143(4) Uani 1 1 d .
H1A H 0.5876 0.6443 0.2108 0.017 Uiso 1 1 calc R
H1B H 0.4501 0.6170 0.1569 0.017 Uiso 1 1 calc R
C2 C 0.4504(2) 0.60634(16) 0.26483(12) 0.0139(4) Uani 1 1 d .
C3 C 0.32607(19) 0.60390(16) 0.26840(12) 0.0128(4) Uani 1 1 d .
C4 C 0.27374(19) 0.55443(16) 0.31908(12) 0.0133(4) Uani 1 1 d .
C5 C 0.3514(2) 0.50819(19) 0.36459(13) 0.0186(4) Uani 1 1 d .
H5 H 0.3182 0.4742 0.3991 0.022 Uiso 1 1 calc R
C6 C 0.4752(2) 0.50929(19) 0.36208(14) 0.0199(4) Uani 1 1 d .
C7 C 0.5230(2) 0.55960(18) 0.31171(13) 0.0170(4) Uani 1 1 d .
H7 H 0.6071 0.5621 0.3093 0.020 Uiso 1 1 calc R
C8 C 0.58951(19) 0.83490(17) 0.29636(12) 0.0134(4) Uani 1 1 d .
H8A H 0.6780 0.8389 0.2955 0.016 Uiso 1 1 calc R
H8B H 0.5701 0.7910 0.3318 0.016 Uiso 1 1 calc R
C9 C 0.57773(19) 0.94841(17) 0.32862(12) 0.0122(4) Uani 1 1 d .
C10 C 0.46368(19) 0.96579(17) 0.34280(12) 0.0123(4) Uani 1 1 d .
C11 C 0.45559(19) 1.06600(17) 0.38640(12) 0.0138(4) Uani 1 1 d .
C12 C 0.5650(2) 1.14858(17) 0.41077(13) 0.0175(4) Uani 1 1 d .
H12 H 0.5629 1.2170 0.4404 0.021 Uiso 1 1 calc R
C13 C 0.6775(2) 1.13558(18) 0.39373(13) 0.0174(4) Uani 1 1 d .
C14 C 0.68293(19) 1.03463(18) 0.35350(12) 0.0153(4) Uani 1 1 d .
H14 H 0.7596 1.0242 0.3428 0.018 Uiso 1 1 calc R
C15 C 0.5692(2) 0.80626(17) 0.15894(12) 0.0148(4) Uani 1 1 d .
H15A H 0.5126 0.7663 0.1088 0.018 Uiso 1 1 calc R
H15B H 0.6477 0.7815 0.1625 0.018 Uiso 1 1 calc R
C16 C 0.5988(2) 0.92480(17) 0.16171(12) 0.0141(4) Uani 1 1 d .
C17 C 0.50306(19) 0.97978(17) 0.15312(12) 0.0133(4) Uani 1 1 d .
C18 C 0.5281(2) 1.08767(17) 0.14692(12) 0.0139(4) Uani 1 1 d .
C19 C 0.6535(2) 1.13750(18) 0.15455(13) 0.0164(4) Uani 1 1 d .
H19 H 0.6733 1.2110 0.1525 0.020 Uiso 1 1 calc R
C20 C 0.7508(2) 1.08504(19) 0.16492(13) 0.0170(4) Uani 1 1 d .
C21 C 0.7216(2) 0.97733(18) 0.16751(12) 0.0160(4) Uani 1 1 d .
H21 H 0.7858 0.9393 0.1733 0.019 Uiso 1 1 calc R
C22 C 0.13756(19) 0.54871(17) 0.32271(12) 0.0132(4) Uani 1 1 d .
C23 C -0.0274(2) 0.6543(2) 0.34220(17) 0.0263(5) Uani 1 1 d .
H23 H -0.0429 0.7287 0.3535 0.032 Uiso 1 1 calc R
C24 C -0.0351(2) 0.48470(19) 0.38487(13) 0.0181(4) Uani 1 1 d .
H24 H -0.0544 0.4479 0.4246 0.022 Uiso 1 1 calc R
C25 C -0.0887(2) 0.4742(2) 0.24664(14) 0.0258(5) Uani 1 1 d .
H25 H -0.1438 0.4312 0.1960 0.031 Uiso 1 1 calc R
C26 C 0.1115(2) 0.66268(18) 0.34256(14) 0.0200(4) Uani 1 1 d .
H26A H 0.1646 0.7043 0.3933 0.024 Uiso 1 1 calc R
H26B H 0.1332 0.7021 0.3052 0.024 Uiso 1 1 calc R
C27 C 0.0488(2) 0.4814(2) 0.24527(13) 0.0208(5) Uani 1 1 d .
H27A H 0.0676 0.5156 0.2049 0.025 Uiso 1 1 calc R
H27B H 0.0630 0.4074 0.2335 0.025 Uiso 1 1 calc R
C28 C -0.0591(2) 0.5978(2) 0.40288(15) 0.0243(5) Uani 1 1 d .
H28A H -0.0066 0.6404 0.4536 0.029 Uiso 1 1 calc R
H28B H -0.1479 0.5925 0.4034 0.029 Uiso 1 1 calc R
C29 C -0.1198(2) 0.4189(2) 0.30759(14) 0.0242(5) Uani 1 1 d .
H29A H -0.2085 0.4141 0.3082 0.029 Uiso 1 1 calc R
H29B H -0.1070 0.3444 0.2962 0.029 Uiso 1 1 calc R
C30 C 0.1024(2) 0.49168(18) 0.38311(13) 0.0173(4) Uani 1 1 d .
H30A H 0.1165 0.4176 0.3717 0.021 Uiso 1 1 calc R
H30B H 0.1572 0.5323 0.4336 0.021 Uiso 1 1 calc R
C31 C -0.1101(2) 0.5879(2) 0.26387(17) 0.0301(6) Uani 1 1 d .
H31A H -0.1992 0.5838 0.2631 0.036 Uiso 1 1 calc R
H31B H -0.0898 0.6238 0.2246 0.036 Uiso 1 1 calc R
C32 C 0.5543(3) 0.4551(3) 0.41040(18) 0.0335(6) Uani 1 1 d .
H32A H 0.5100 0.4317 0.4466 0.050 Uiso 1 1 calc R
H32B H 0.6340 0.5066 0.4381 0.050 Uiso 1 1 calc R
H32C H 0.5701 0.3920 0.3779 0.050 Uiso 1 1 calc R
C33 C 0.3344(2) 1.08344(17) 0.40709(13) 0.0144(4) Uani 1 1 d .
C34 C 0.2297(3) 1.2127(2) 0.4795(2) 0.0422(9) Uani 1 1 d .
H34 H 0.2443 1.2867 0.5139 0.051 Uiso 1 1 calc R
C35 C 0.1616(2) 1.01515(19) 0.46639(13) 0.0177(4) Uani 1 1 d .
H35 H 0.1309 0.9592 0.4922 0.021 Uiso 1 1 calc R
C36 C 0.1096(2) 1.0886(3) 0.35422(16) 0.0321(6) Uani 1 1 d .
H36 H 0.0453 1.0809 0.3065 0.039 Uiso 1 1 calc R
C37 C 0.3532(3) 1.1965(2) 0.4608(2) 0.0370(7) Uani 1 1 d .
H37A H 0.4163 1.2043 0.5082 0.044 Uiso 1 1 calc R
H37B H 0.3850 1.2530 0.4365 0.044 Uiso 1 1 calc R
C38 C 0.2332(2) 1.0741(2) 0.33509(15) 0.0256(5) Uani 1 1 d .
H38A H 0.2627 1.1302 0.3098 0.031 Uiso 1 1 calc R
H38B H 0.2190 1.0022 0.2994 0.031 Uiso 1 1 calc R
C39 C 0.1819(2) 1.1277(2) 0.51875(15) 0.0295(6) Uani 1 1 d .
H39A H 0.1022 1.1379 0.5307 0.035 Uiso 1 1 calc R
H39B H 0.2435 1.1357 0.5669 0.035 Uiso 1 1 calc R
C40 C 0.0643(2) 1.0028(2) 0.39352(13) 0.0217(5) Uani 1 1 d .
H40A H -0.0160 1.0111 0.4053 0.026 Uiso 1 1 calc R
H40B H 0.0503 0.9296 0.3595 0.026 Uiso 1 1 calc R
C41 C 0.2855(2) 0.99947(18) 0.44831(12) 0.0156(4) Uani 1 1 d .
H41A H 0.2727 0.9253 0.4159 0.019 Uiso 1 1 calc R
H41B H 0.3484 1.0077 0.4960 0.019 Uiso 1 1 calc R
C42 C 0.1321(3) 1.2014(3) 0.4065(2) 0.0483(10) Uani 1 1 d .
H42A H 0.0530 1.2129 0.4186 0.058 Uiso 1 1 calc R
H42B H 0.1620 1.2569 0.3810 0.058 Uiso 1 1 calc R
C43 C 0.7916(2) 1.2286(2) 0.42143(17) 0.0268(5) Uani 1 1 d .
H43A H 0.7669 1.2964 0.4379 0.040 Uiso 1 1 calc R
H43B H 0.8330 1.2330 0.3802 0.040 Uiso 1 1 calc R
H43C H 0.8494 1.2169 0.4641 0.040 Uiso 1 1 calc R
C44 C 0.4242(2) 1.14600(17) 0.12693(12) 0.0139(4) Uani 1 1 d .
C45 C 0.2321(2) 1.1364(2) 0.02524(13) 0.0204(4) Uani 1 1 d .
H45 H 0.1780 1.0939 -0.0258 0.025 Uiso 1 1 calc R
C46 C 0.3685(2) 1.31712(19) 0.10055(15) 0.0218(5) Uani 1 1 d .
H46 H 0.4044 1.3925 0.0985 0.026 Uiso 1 1 calc R
C47 C 0.2361(2) 1.20597(19) 0.16206(13) 0.0193(4) Uani 1 1 d .
H47 H 0.1846 1.2080 0.2001 0.023 Uiso 1 1 calc R
C48 C 0.3389(2) 1.08246(19) 0.04788(12) 0.0177(4) Uani 1 1 d .
H48A H 0.3891 1.0797 0.0098 0.021 Uiso 1 1 calc R
H48B H 0.3037 1.0071 0.0487 0.021 Uiso 1 1 calc R
C49 C 0.3442(2) 1.15306(18) 0.18560(12) 0.0166(4) Uani 1 1 d .
H49A H 0.3098 1.0793 0.1898 0.020 Uiso 1 1 calc R
H49B H 0.3975 1.1963 0.2359 0.020 Uiso 1 1 calc R
C50 C 0.2866(2) 1.2522(2) 0.02247(14) 0.0236(5) Uani 1 1 d .
H50A H 0.3371 1.2506 -0.0154 0.028 Uiso 1 1 calc R
H50B H 0.2180 1.2871 0.0072 0.028 Uiso 1 1 calc R
C51 C 0.2896(2) 1.32167(19) 0.15886(15) 0.0228(5) Uani 1 1 d .
H51A H 0.3421 1.3650 0.2094 0.027 Uiso 1 1 calc R
H51B H 0.2207 1.3565 0.1441 0.027 Uiso 1 1 calc R
C52 C 0.4754(2) 1.26303(19) 0.12333(15) 0.0203(4) Uani 1 1 d .
H52A H 0.5295 1.3059 0.1735 0.024 Uiso 1 1 calc R
H52B H 0.5269 1.2620 0.0860 0.024 Uiso 1 1 calc R
C53 C 0.1539(2) 1.1398(2) 0.08388(14) 0.0210(5) Uani 1 1 d .
H53A H 0.1185 1.0651 0.0860 0.025 Uiso 1 1 calc R
H53B H 0.0837 1.1732 0.0689 0.025 Uiso 1 1 calc R
C54 C 0.8837(2) 1.1423(2) 0.17123(17) 0.0264(5) Uani 1 1 d .
H54A H 0.9310 1.1636 0.2245 0.040 Uiso 1 1 calc R
H54B H 0.8840 1.2070 0.1522 0.040 Uiso 1 1 calc R
H54C H 0.9226 1.0933 0.1411 0.040 Uiso 1 1 calc R
C55 C 0.2281(4) 0.7455(2) -0.00047(16) 0.0387(7) Uani 1 1 d .
H55A H 0.2598 0.7091 -0.0417 0.058 Uiso 1 1 calc R
H55B H 0.2741 0.8218 0.0181 0.058 Uiso 1 1 calc R
H55C H 0.1390 0.7412 -0.0193 0.058 Uiso 1 1 calc R
C56 C 0.1714(3) 0.5835(2) 0.03927(16) 0.0292(6) Uani 1 1 d .
H56A H 0.0817 0.5840 0.0279 0.035 Uiso 1 1 calc R
H56B H 0.1888 0.5512 0.0827 0.035 Uiso 1 1 calc R
C57 C 0.1965(3) 0.5147(2) -0.02736(16) 0.0299(6) Uani 1 1 d .
H57A H 0.1469 0.4393 -0.0381 0.036 Uiso 1 1 calc R
H57B H 0.1729 0.5422 -0.0725 0.036 Uiso 1 1 calc R
C58 C 0.3564(3) 0.4606(3) -0.07645(19) 0.0395(7) Uani 1 1 d .
H58A H 0.3025 0.3870 -0.0949 0.059 Uiso 1 1 calc R
H58B H 0.4440 0.4569 -0.0630 0.059 Uiso 1 1 calc R
H58C H 0.3442 0.4989 -0.1163 0.059 Uiso 1 1 calc R

loop_
_atom_site_aniso_label
_atom_site_aniso_U_11
_atom_site_aniso_U_22
_atom_site_aniso_U_33
_atom_site_aniso_U_23
_atom_site_aniso_U_13
_atom_site_aniso_U_12
U1 0.00973(4) 0.01253(4) 0.01371(4) 0.00550(3) 0.00383(3) 0.00265(3)
Te1 0.01449(7) 0.02947(8) 0.02901(8) 0.00824(7) 0.00210(6) 0.00795(6)
O1 0.0130(7) 0.0146(7) 0.0154(7) 0.0069(6) 0.0048(5) 0.0035(5)
O2 0.0102(7) 0.0163(7) 0.0178(7) -0.0006(6) 0.0052(6) 0.0011(6)
O3 0.0118(7) 0.0158(7) 0.0186(7) 0.0085(6) 0.0049(6) 0.0027(6)
O4 0.0298(9) 0.0180(8) 0.0180(8) 0.0012(6) 0.0094(7) 0.0010(7)
O5 0.0393(11) 0.0349(11) 0.0346(11) 0.0042(9) 0.0155(9) 0.0146(9)
N1 0.0128(8) 0.0128(8) 0.0142(8) 0.0056(6) 0.0067(6) 0.0049(6)
C1 0.0159(9) 0.0117(9) 0.0178(10) 0.0042(8) 0.0084(8) 0.0049(7)
C2 0.0162(10) 0.0102(9) 0.0174(10) 0.0041(7) 0.0074(8) 0.0042(7)
C3 0.0152(9) 0.0099(8) 0.0137(9) 0.0029(7) 0.0041(7) 0.0039(7)
C4 0.0133(9) 0.0110(9) 0.0161(9) 0.0035(7) 0.0050(7) 0.0024(7)
C5 0.0183(10) 0.0197(10) 0.0221(11) 0.0118(9) 0.0079(8) 0.0049(8)
C6 0.0180(10) 0.0211(11) 0.0259(12) 0.0140(9) 0.0066(9) 0.0071(9)
C7 0.0130(9) 0.0169(10) 0.0245(11) 0.0084(8) 0.0072(8) 0.0056(8)
C8 0.0123(9) 0.0142(9) 0.0147(9) 0.0043(7) 0.0034(7) 0.0048(7)
C9 0.0119(9) 0.0133(9) 0.0130(9) 0.0047(7) 0.0043(7) 0.0042(7)
C10 0.0102(9) 0.0137(9) 0.0144(9) 0.0052(7) 0.0044(7) 0.0026(7)
C11 0.0127(9) 0.0137(9) 0.0172(10) 0.0056(8) 0.0068(7) 0.0037(7)
C12 0.0178(10) 0.0117(9) 0.0243(11) 0.0037(8) 0.0091(8) 0.0032(8)
C13 0.0137(10) 0.0145(10) 0.0238(11) 0.0056(8) 0.0066(8) 0.0001(8)
C14 0.0110(9) 0.0184(10) 0.0191(10) 0.0075(8) 0.0062(8) 0.0043(8)
C15 0.0166(10) 0.0159(9) 0.0166(10) 0.0064(8) 0.0106(8) 0.0060(8)
C16 0.0159(10) 0.0163(10) 0.0133(9) 0.0073(8) 0.0071(7) 0.0043(8)
C17 0.0122(9) 0.0169(10) 0.0123(9) 0.0058(7) 0.0050(7) 0.0026(7)
C18 0.0152(10) 0.0169(10) 0.0129(9) 0.0076(8) 0.0061(7) 0.0044(8)
C19 0.0169(10) 0.0165(10) 0.0184(10) 0.0079(8) 0.0073(8) 0.0030(8)
C20 0.0138(10) 0.0206(10) 0.0189(10) 0.0083(8) 0.0067(8) 0.0033(8)
C21 0.0146(10) 0.0213(10) 0.0173(10) 0.0090(8) 0.0086(8) 0.0068(8)
C22 0.0129(9) 0.0124(9) 0.0153(9) 0.0042(7) 0.0060(7) 0.0025(7)
C23 0.0267(12) 0.0205(11) 0.0428(15) 0.0137(11) 0.0228(11) 0.0109(10)
C24 0.0182(10) 0.0194(10) 0.0178(10) 0.0065(8) 0.0085(8) 0.0006(8)
C25 0.0170(11) 0.0383(14) 0.0189(11) 0.0085(10) 0.0040(9) -0.0016(10)
C26 0.0223(11) 0.0129(10) 0.0293(12) 0.0065(9) 0.0145(9) 0.0051(8)
C27 0.0170(10) 0.0260(11) 0.0168(10) 0.0039(9) 0.0059(8) -0.0010(9)
C28 0.0227(11) 0.0223(11) 0.0305(13) 0.0040(10) 0.0177(10) 0.0034(9)
C29 0.0193(11) 0.0269(12) 0.0226(12) 0.0047(9) 0.0079(9) -0.0044(9)
C30 0.0179(10) 0.0180(10) 0.0191(10) 0.0091(8) 0.0078(8) 0.0035(8)
C31 0.0179(11) 0.0458(16) 0.0372(15) 0.0253(13) 0.0126(10) 0.0110(11)
C32 0.0220(12) 0.0455(16) 0.0486(17) 0.0357(14) 0.0125(12) 0.0151(12)
C33 0.0132(9) 0.0125(9) 0.0209(10) 0.0049(8) 0.0096(8) 0.0045(7)
C34 0.0323(15) 0.0171(12) 0.078(2) -0.0062(13) 0.0365(16) 0.0037(11)
C35 0.0155(10) 0.0251(11) 0.0178(10) 0.0103(9) 0.0088(8) 0.0069(8)
C36 0.0239(12) 0.0627(19) 0.0329(14) 0.0341(14) 0.0185(11) 0.0289(13)
C37 0.0263(13) 0.0155(11) 0.067(2) -0.0061(12) 0.0296(14) 0.0007(10)
C38 0.0220(11) 0.0454(15) 0.0271(12) 0.0261(11) 0.0161(10) 0.0206(11)
C39 0.0193(11) 0.0408(15) 0.0241(12) -0.0054(11) 0.0108(10) 0.0068(11)
C40 0.0121(10) 0.0340(13) 0.0199(11) 0.0069(9) 0.0060(8) 0.0059(9)
C41 0.0150(9) 0.0209(10) 0.0154(10) 0.0094(8) 0.0071(8) 0.0063(8)
C42 0.0477(18) 0.0422(17) 0.098(3) 0.0494(19) 0.057(2) 0.0371(15)
C43 0.0175(11) 0.0176(11) 0.0421(15) 0.0030(10) 0.0112(10) -0.0020(9)
C44 0.0143(9) 0.0152(9) 0.0152(9) 0.0067(8) 0.0066(7) 0.0042(7)
C45 0.0216(11) 0.0243(11) 0.0167(10) 0.0067(9) 0.0021(8) 0.0099(9)
C46 0.0215(11) 0.0183(10) 0.0317(13) 0.0142(9) 0.0100(9) 0.0071(9)
C47 0.0222(11) 0.0219(11) 0.0212(11) 0.0098(9) 0.0126(9) 0.0108(9)
C48 0.0206(10) 0.0202(10) 0.0144(10) 0.0060(8) 0.0047(8) 0.0079(8)
C49 0.0195(10) 0.0198(10) 0.0153(10) 0.0081(8) 0.0088(8) 0.0078(8)
C50 0.0274(12) 0.0297(12) 0.0238(12) 0.0178(10) 0.0103(10) 0.0144(10)
C51 0.0272(12) 0.0182(11) 0.0262(12) 0.0059(9) 0.0087(10) 0.0110(9)
C52 0.0180(10) 0.0178(10) 0.0294(12) 0.0122(9) 0.0087(9) 0.0048(8)
C53 0.0158(10) 0.0226(11) 0.0282(12) 0.0114(9) 0.0066(9) 0.0067(9)
C54 0.0154(11) 0.0259(12) 0.0430(15) 0.0167(11) 0.0113(10) 0.0038(9)
C55 0.066(2) 0.0279(14) 0.0198(13) 0.0063(11) 0.0073(13) 0.0082(14)
C56 0.0291(13) 0.0238(12) 0.0276(13) 0.0004(10) 0.0072(10) -0.0039(10)
C57 0.0344(14) 0.0245(12) 0.0255(13) -0.0015(10) 0.0067(11) 0.0036(11)
C58 0.0469(18) 0.0377(16) 0.0390(16) 0.0057(13) 0.0214(14) 0.0157(14)

loop_
_atom_type_symbol
_atom_type_description
_atom_type_scat_dispersion_real
_atom_type_scat_dispersion_imag
_atom_type_scat_source
C C 0.0033 0.0016 'International Tables Vol C Tables 4.2.6.8 and 6.1.1.4'
H H 0.0000 0.0000 'International Tables Vol C Tables 4.2.6.8 and 6.1.1.4'
N N 0.0061 0.0033 'International Tables Vol C Tables 4.2.6.8 and 6.1.1.4'
O O 0.0106 0.0060 'International Tables Vol C Tables 4.2.6.8 and 6.1.1.4'
Te Te -0.5308 1.6751 'International Tables Vol C Tables 4.2.6.8 and 6.1.1.4'
U U -9.6767 9.6646 'International Tables Vol C Tables 4.2.6.8 and 6.1.1.4'

loop_
_geom_angle_atom_site_label_1
_geom_angle_atom_site_label_2
_geom_angle_atom_site_label_3
_geom_angle
O2 U1 O3 98.18(6)
O2 U1 O1 89.34(6)
O3 U1 O1 150.82(6)
O2 U1 O4 165.90(6)
O3 U1 O4 82.00(6)
O1 U1 O4 84.07(6)
O2 U1 N1 77.42(6)
O3 U1 N1 76.46(6)
O1 U1 N1 77.78(6)
O4 U1 N1 88.98(6)
O2 U1 Te1 107.28(4)
O3 U1 Te1 107.20(4)
O1 U1 Te1 97.22(4)
O4 U1 Te1 85.96(4)
N1 U1 Te1 173.25(4)
U1 Te1 H1 139.3
C3 O1 U1 136.10(13)
C10 O2 U1 126.01(13)
C17 O3 U1 143.55(13)
C56 O4 C55 112.6(2)
C56 O4 U1 119.43(15)
C55 O4 U1 119.13(15)
C57 O5 C58 110.2(2)
C8 N1 C15 111.09(16)
C8 N1 C1 108.73(16)
C15 N1 C1 105.60(15)
C8 N1 U1 113.54(12)
C15 N1 U1 108.73(12)
C1 N1 U1 108.82(12)
N1 C1 C2 115.62(17)
N1 C1 H1A 108.4
C2 C1 H1A 108.4
N1 C1 H1B 108.4
C2 C1 H1B 108.4
H1A C1 H1B 107.4
C7 C2 C3 119.81(19)
C7 C2 C1 120.28(19)
C3 C2 C1 119.88(19)
O1 C3 C2 116.61(18)
O1 C3 C4 122.45(19)
C2 C3 C4 120.93(19)
C5 C4 C3 116.59(19)
C5 C4 C22 121.59(19)
C3 C4 C22 121.80(19)
C6 C5 C4 123.6(2)
C6 C5 H5 118.2
C4 C5 H5 118.2
C7 C6 C5 117.7(2)
C7 C6 C32 120.4(2)
C5 C6 C32 121.8(2)
C2 C7 C6 121.3(2)
C2 C7 H7 119.4
C6 C7 H7 119.4
N1 C8 C9 117.56(17)
N1 C8 H8A 107.9
C9 C8 H8A 107.9
N1 C8 H8B 107.9
C9 C8 H8B 107.9
H8A C8 H8B 107.2
C14 C9 C10 119.04(19)
C14 C9 C8 120.23(18)
C10 C9 C8 120.23(18)
O2 C10 C9 116.96(18)
O2 C10 C11 121.35(18)
C9 C10 C11 121.68(19)
C12 C11 C10 116.25(19)
C12 C11 C33 121.54(19)
C10 C11 C33 122.21(18)
C13 C12 C11 123.2(2)
C13 C12 H12 118.4
C11 C12 H12 118.4
C14 C13 C12 118.7(2)
C14 C13 C43 120.9(2)
C12 C13 C43 120.3(2)
C13 C14 C9 120.9(2)
C13 C14 H14 119.6
C9 C14 H14 119.6
N1 C15 C16 116.31(17)
N1 C15 H15A 108.2
C16 C15 H15A 108.2
N1 C15 H15B 108.2
C16 C15 H15B 108.2
H15A C15 H15B 107.4
C21 C16 C17 120.4(2)
C21 C16 C15 118.93(19)
C17 C16 C15 120.49(19)
O3 C17 C16 116.76(18)
O3 C17 C18 122.46(19)
C16 C17 C18 120.78(19)
C19 C18 C17 116.49(19)
C19 C18 C44 120.76(19)
C17 C18 C44 122.60(18)
C20 C19 C18 123.6(2)
C20 C19 H19 118.2
C18 C19 H19 118.2
C21 C20 C19 118.2(2)
C21 C20 C54 120.6(2)
C19 C20 C54 121.2(2)
C20 C21 C16 120.4(2)
C20 C21 H21 119.8
C16 C21 H21 119.8
C4 C22 C26 111.94(17)
C4 C22 C30 112.17(17)
C26 C22 C30 106.95(17)
C4 C22 C27 109.45(17)
C26 C22 C27 109.39(19)
C30 C22 C27 106.77(17)
C28 C23 C31 109.4(2)
C28 C23 C26 109.3(2)
C31 C23 C26 109.5(2)
C28 C23 H23 109.5
C31 C23 H23 109.5
C26 C23 H23 109.5
C28 C24 C29 109.2(2)
C28 C24 C30 110.41(18)
C29 C24 C30 109.33(19)
C28 C24 H24 109.3
C29 C24 H24 109.3
C30 C24 H24 109.3
C31 C25 C29 109.6(2)
C31 C25 C27 109.1(2)
C29 C25 C27 110.0(2)
C31 C25 H25 109.4
C29 C25 H25 109.4
C27 C25 H25 109.4
C23 C26 C22 110.80(18)
C23 C26 H26A 109.5
C22 C26 H26A 109.5
C23 C26 H26B 109.5
C22 C26 H26B 109.5
H26A C26 H26B 108.1
C25 C27 C22 110.97(19)
C25 C27 H27A 109.4
C22 C27 H27A 109.4
C25 C27 H27B 109.4
C22 C27 H27B 109.4
H27A C27 H27B 108.0
C24 C28 C23 108.93(19)
C24 C28 H28A 109.9
C23 C28 H28A 109.9
C24 C28 H28B 109.9
C23 C28 H28B 109.9
H28A C28 H28B 108.3
C24 C29 C25 109.24(19)
C24 C29 H29A 109.8
C25 C29 H29A 109.8
C24 C29 H29B 109.8
C25 C29 H29B 109.8
H29A C29 H29B 108.3
C24 C30 C22 111.44(18)
C24 C30 H30A 109.3
C22 C30 H30A 109.3
C24 C30 H30B 109.3
C22 C30 H30B 109.3
H30A C30 H30B 108.0
C25 C31 C23 109.9(2)
C25 C31 H31A 109.7
C23 C31 H31A 109.7
C25 C31 H31B 109.7
C23 C31 H31B 109.7
H31A C31 H31B 108.2
C6 C32 H32A 109.5
C6 C32 H32B 109.5
H32A C32 H32B 109.5
C6 C32 H32C 109.5
H32A C32 H32C 109.5
H32B C32 H32C 109.5
C11 C33 C37 111.99(18)
C11 C33 C38 110.32(18)
C37 C33 C38 107.5(2)
C11 C33 C41 110.94(17)
C37 C33 C41 106.8(2)
C38 C33 C41 109.21(18)
C39 C34 C42 109.2(2)
C39 C34 C37 109.7(3)
C42 C34 C37 109.7(3)
C39 C34 H34 109.4
C42 C34 H34 109.4
C37 C34 H34 109.4
C40 C35 C39 109.4(2)
C40 C35 C41 110.00(18)
C39 C35 C41 109.75(19)
C40 C35 H35 109.2
C39 C35 H35 109.2
C41 C35 H35 109.2
C42 C36 C40 110.0(2)
C42 C36 C38 108.6(3)
C40 C36 C38 109.5(2)
C42 C36 H36 109.6
C40 C36 H36 109.6
C38 C36 H36 109.6
C34 C37 C33 111.0(2)
C34 C37 H37A 109.4
C33 C37 H37A 109.4
C34 C37 H37B 109.4
C33 C37 H37B 109.4
H37A C37 H37B 108.0
C36 C38 C33 111.3(2)
C36 C38 H38A 109.4
C33 C38 H38A 109.4
C36 C38 H38B 109.4
C33 C38 H38B 109.4
H38A C38 H38B 108.0
C34 C39 C35 109.1(2)
C34 C39 H39A 109.9
C35 C39 H39A 109.9
C34 C39 H39B 109.9
C35 C39 H39B 109.9
H39A C39 H39B 108.3
C35 C40 C36 109.6(2)
C35 C40 H40A 109.7
C36 C40 H40A 109.7
C35 C40 H40B 109.8
C36 C40 H40B 109.7
H40A C40 H40B 108.2
C35 C41 C33 110.55(18)
C35 C41 H41A 109.5
C33 C41 H41A 109.5
C35 C41 H41B 109.5
C33 C41 H41B 109.5
H41A C41 H41B 108.1
C36 C42 C34 109.5(2)
C36 C42 H42A 109.8
C34 C42 H42A 109.8
C36 C42 H42B 109.8
C34 C42 H42B 109.8
H42A C42 H42B 108.2
C13 C43 H43A 109.5
C13 C43 H43B 109.5
H43A C43 H43B 109.5
C13 C43 H43C 109.5
H43A C43 H43C 109.5
H43B C43 H43C 109.5
C18 C44 C52 112.75(17)
C18 C44 C48 108.53(17)
C52 C44 C48 107.70(18)
C18 C44 C49 111.76(17)
C52 C44 C49 106.91(18)
C48 C44 C49 109.06(18)
C50 C45 C53 109.4(2)
C50 C45 C48 109.4(2)
C53 C45 C48 109.43(19)
C50 C45 H45 109.5
C53 C45 H45 109.5
C48 C45 H45 109.5
C50 C46 C51 109.7(2)
C50 C46 C52 109.3(2)
C51 C46 C52 110.0(2)
C50 C46 H46 109.2
C51 C46 H46 109.2
C52 C46 H46 109.2
C51 C47 C53 109.59(19)
C51 C47 C49 109.36(19)
C53 C47 C49 109.62(19)
C51 C47 H47 109.4
C53 C47 H47 109.4
C49 C47 H47 109.4
C45 C48 C44 110.87(18)
C45 C48 H48A 109.5
C44 C48 H48A 109.5
C45 C48 H48B 109.5
C44 C48 H48B 109.5
H48A C48 H48B 108.1
C47 C49 C44 110.88(18)
C47 C49 H49A 109.5
C44 C49 H49A 109.5
C47 C49 H49B 109.5
C44 C49 H49B 109.5
H49A C49 H49B 108.1
C46 C50 C45 109.44(19)
C46 C50 H50A 109.8
C45 C50 H50A 109.8
C46 C50 H50B 109.8
C45 C50 H50B 109.8
H50A C50 H50B 108.2
C47 C51 C46 108.76(19)
C47 C51 H51A 109.9
C46 C51 H51A 109.9
C47 C51 H51B 109.9
C46 C51 H51B 109.9
H51A C51 H51B 108.3
C46 C52 C44 111.12(18)
C46 C52 H52A 109.4
C44 C52 H52A 109.4
C46 C52 H52B 109.4
C44 C52 H52B 109.4
H52A C52 H52B 108.0
C45 C53 C47 109.74(19)
C45 C53 H53A 109.7
C47 C53 H53A 109.7
C45 C53 H53B 109.7
C47 C53 H53B 109.7
H53A C53 H53B 108.2
C20 C54 H54A 109.5
C20 C54 H54B 109.5
H54A C54 H54B 109.5
C20 C54 H54C 109.5
H54A C54 H54C 109.5
H54B C54 H54C 109.5
O4 C55 H55A 109.5
O4 C55 H55B 109.5
H55A C55 H55B 109.5
O4 C55 H55C 109.5
H55A C55 H55C 109.5
H55B C55 H55C 109.5
O4 C56 C57 113.3(2)
O4 C56 H56A 108.9
C57 C56 H56A 108.9
O4 C56 H56B 108.9
C57 C56 H56B 108.9
H56A C56 H56B 107.7
O5 C57 C56 108.0(2)
O5 C57 H57A 110.1
C56 C57 H57A 110.1
O5 C57 H57B 110.1
C56 C57 H57B 110.1
H57A C57 H57B 108.4
O5 C58 H58A 109.5
O5 C58 H58B 109.5
H58A C58 H58B 109.5
O5 C58 H58C 109.5
H58A C58 H58C 109.5
H58B C58 H58C 109.5

loop_
_geom_bond_atom_site_label_1
_geom_bond_atom_site_label_2
_geom_bond_distance
U1 O2 2.1172(16)
U1 O3 2.1362(15)
U1 O1 2.1373(15)
U1 O4 2.5082(17)
U1 N1 2.5747(18)
U1 Te1 3.1215(4)
Te1 H1 1.0582
O1 C3 1.359(2)
O2 C10 1.368(2)
O3 C17 1.365(2)
O4 C56 1.435(3)
O4 C55 1.445(3)
O5 C57 1.406(4)
O5 C58 1.433(3)
N1 C8 1.494(3)
N1 C15 1.496(3)
N1 C1 1.504(3)
C1 C2 1.505(3)
C1 H1A 0.9900
C1 H1B 0.9900
C2 C7 1.388(3)
C2 C3 1.408(3)
C3 C4 1.411(3)
C4 C5 1.400(3)
C4 C22 1.535(3)
C5 C6 1.399(3)
C5 H5 0.9500
C6 C7 1.389(3)
C6 C32 1.510(3)
C7 H7 0.9500
C8 C9 1.511(3)
C8 H8A 0.9900
C8 H8B 0.9900
C9 C14 1.390(3)
C9 C10 1.409(3)
C10 C11 1.410(3)
C11 C12 1.395(3)
C11 C33 1.532(3)
C12 C13 1.394(3)
C12 H12 0.9500
C13 C14 1.385(3)
C13 C43 1.505(3)
C14 H14 0.9500
C15 C16 1.502(3)
C15 H15A 0.9900
C15 H15B 0.9900
C16 C21 1.393(3)
C16 C17 1.401(3)
C17 C18 1.412(3)
C18 C19 1.402(3)
C18 C44 1.536(3)
C19 C20 1.397(3)
C19 H19 0.9500
C20 C21 1.390(3)
C20 C54 1.509(3)
C21 H21 0.9500
C22 C26 1.546(3)
C22 C30 1.548(3)
C22 C27 1.551(3)
C23 C28 1.537(3)
C23 C31 1.537(4)
C23 C26 1.543(3)
C23 H23 1.0000
C24 C28 1.524(3)
C24 C29 1.528(3)
C24 C30 1.539(3)
C24 H24 1.0000
C25 C31 1.519(4)
C25 C29 1.530(3)
C25 C27 1.536(3)
C25 H25 1.0000
C26 H26A 0.9900
C26 H26B 0.9900
C27 H27A 0.9900
C27 H27B 0.9900
C28 H28A 0.9900
C28 H28B 0.9900
C29 H29A 0.9900
C29 H29B 0.9900
C30 H30A 0.9900
C30 H30B 0.9900
C31 H31A 0.9900
C31 H31B 0.9900
C32 H32A 0.9800
C32 H32B 0.9800
C32 H32C 0.9800
C33 C37 1.542(3)
C33 C38 1.542(3)
C33 C41 1.544(3)
C34 C39 1.524(4)
C34 C42 1.528(6)
C34 C37 1.538(4)
C34 H34 1.0000
C35 C40 1.521(3)
C35 C39 1.525(3)
C35 C41 1.537(3)
C35 H35 1.0000
C36 C42 1.523(5)
C36 C40 1.524(4)
C36 C38 1.537(3)
C36 H36 1.0000
C37 H37A 0.9900
C37 H37B 0.9900
C38 H38A 0.9900
C38 H38B 0.9900
C39 H39A 0.9900
C39 H39B 0.9900
C40 H40A 0.9900
C40 H40B 0.9900
C41 H41A 0.9900
C41 H41B 0.9900
C42 H42A 0.9900
C42 H42B 0.9900
C43 H43A 0.9800
C43 H43B 0.9800
C43 H43C 0.9800
C44 C52 1.543(3)
C44 C48 1.547(3)
C44 C49 1.547(3)
C45 C50 1.531(3)
C45 C53 1.532(3)
C45 C48 1.534(3)
C45 H45 1.0000
C46 C50 1.526(4)
C46 C51 1.532(3)
C46 C52 1.536(3)
C46 H46 1.0000
C47 C51 1.530(3)
C47 C53 1.532(3)
C47 C49 1.540(3)
C47 H47 1.0000
C48 H48A 0.9900
C48 H48B 0.9900
C49 H49A 0.9900
C49 H49B 0.9900
C50 H50A 0.9900
C50 H50B 0.9900
C51 H51A 0.9900
C51 H51B 0.9900
C52 H52A 0.9900
C52 H52B 0.9900
C53 H53A 0.9900
C53 H53B 0.9900
C54 H54A 0.9800
C54 H54B 0.9800
C54 H54C 0.9800
C55 H55A 0.9800
C55 H55B 0.9800
C55 H55C 0.9800
C56 C57 1.477(4)
C56 H56A 0.9900
C56 H56B 0.9900
C57 H57A 0.9900
C57 H57B 0.9900
C58 H58A 0.9800
C58 H58B 0.9800
C58 H58C 0.9800

loop_
_geom_torsion_atom_site_label_1
_geom_torsion_atom_site_label_2
_geom_torsion_atom_site_label_3
_geom_torsion_atom_site_label_4
_geom_torsion
O2 U1 O1 C3 -41.07(19)
O3 U1 O1 C3 64.7(2)
O4 U1 O1 C3 126.45(19)
N1 U1 O1 C3 36.20(18)
Te1 U1 O1 C3 -148.41(18)
O3 U1 O2 C10 -14.76(16)
O1 U1 O2 C10 136.94(16)
O4 U1 O2 C10 75.0(3)
N1 U1 O2 C10 59.31(16)
Te1 U1 O2 C10 -125.71(15)
O2 U1 O3 C17 56.2(2)
O1 U1 O3 C17 -47.3(3)
O4 U1 O3 C17 -109.5(2)
N1 U1 O3 C17 -18.6(2)
Te1 U1 O3 C17 167.3(2)
O2 U1 O4 C56 88.2(3)
O3 U1 O4 C56 180.00(19)
O1 U1 O4 C56 25.71(18)
N1 U1 O4 C56 103.54(18)
Te1 U1 O4 C56 -71.99(18)
O2 U1 O4 C55 -126.7(3)
O3 U1 O4 C55 -34.9(2)
O1 U1 O4 C55 170.8(2)
N1 U1 O4 C55 -111.4(2)
Te1 U1 O4 C55 73.1(2)
O2 U1 N1 C8 -7.48(13)
O3 U1 N1 C8 94.27(13)
O1 U1 N1 C8 -99.56(13)
O4 U1 N1 C8 176.29(13)
O2 U1 N1 C15 -131.69(13)
O3 U1 N1 C15 -29.94(12)
O1 U1 N1 C15 136.23(13)
O4 U1 N1 C15 52.09(13)
O2 U1 N1 C1 113.75(13)
O3 U1 N1 C1 -144.49(13)
O1 U1 N1 C1 21.68(12)
O4 U1 N1 C1 -62.47(13)
C8 N1 C1 C2 58.3(2)
C15 N1 C1 C2 177.62(18)
U1 N1 C1 C2 -65.81(19)
N1 C1 C2 C7 -118.8(2)
N1 C1 C2 C3 63.4(3)
U1 O1 C3 C2 -52.8(3)
U1 O1 C3 C4 127.65(19)
C7 C2 C3 O1 -179.64(19)
C1 C2 C3 O1 -1.8(3)
C7 C2 C3 C4 0.0(3)
C1 C2 C3 C4 177.82(19)
O1 C3 C4 C5 179.28(19)
C2 C3 C4 C5 -0.3(3)
O1 C3 C4 C22 0.9(3)
C2 C3 C4 C22 -178.67(19)
C3 C4 C5 C6 0.2(3)
C22 C4 C5 C6 178.6(2)
C4 C5 C6 C7 0.3(4)
C4 C5 C6 C32 -177.9(2)
C3 C2 C7 C6 0.5(3)
C1 C2 C7 C6 -177.3(2)
C5 C6 C7 C2 -0.6(4)
C32 C6 C7 C2 177.6(2)
C15 N1 C8 C9 83.0(2)
C1 N1 C8 C9 -161.17(17)
U1 N1 C8 C9 -39.9(2)
N1 C8 C9 C14 -124.7(2)
N1 C8 C9 C10 63.5(3)
U1 O2 C10 C9 -59.4(2)
U1 O2 C10 C11 119.90(19)
C14 C9 C10 O2 174.47(19)
C8 C9 C10 O2 -13.6(3)
C14 C9 C10 C11 -4.8(3)
C8 C9 C10 C11 167.07(19)
O2 C10 C11 C12 -175.59(19)
C9 C10 C11 C12 3.7(3)
O2 C10 C11 C33 5.3(3)
C9 C10 C11 C33 -175.46(19)
C10 C11 C12 C13 0.2(3)
C33 C11 C12 C13 179.4(2)
C11 C12 C13 C14 -2.9(4)
C11 C12 C13 C43 179.5(2)
C12 C13 C14 C9 1.8(3)
C43 C13 C14 C9 179.3(2)
C10 C9 C14 C13 2.0(3)
C8 C9 C14 C13 -169.9(2)
C8 N1 C15 C16 -56.7(2)
C1 N1 C15 C16 -174.40(18)
U1 N1 C15 C16 69.0(2)
N1 C15 C16 C21 122.6(2)
N1 C15 C16 C17 -61.9(3)
U1 O3 C17 C16 33.6(3)
U1 O3 C17 C18 -146.41(18)
C21 C16 C17 O3 -177.31(19)
C15 C16 C17 O3 7.3(3)
C21 C16 C17 C18 2.7(3)
C15 C16 C17 C18 -172.66(19)
O3 C17 C18 C19 176.23(19)
C16 C17 C18 C19 -3.8(3)
O3 C17 C18 C44 -8.3(3)
C16 C17 C18 C44 171.66(19)
C17 C18 C19 C20 2.4(3)
C44 C18 C19 C20 -173.2(2)
C18 C19 C20 C21 0.3(3)
C18 C19 C20 C54 178.8(2)
C19 C20 C21 C16 -1.5(3)
C54 C20 C21 C16 180.0(2)
C17 C16 C21 C20 0.0(3)
C15 C16 C21 C20 175.5(2)
C5 C4 C22 C26 122.5(2)
C3 C4 C22 C26 -59.2(3)
C5 C4 C22 C30 2.3(3)
C3 C4 C22 C30 -179.45(19)
C5 C4 C22 C27 -116.0(2)
C3 C4 C22 C27 62.2(3)
C28 C23 C26 C22 61.8(3)
C31 C23 C26 C22 -58.1(3)
C4 C22 C26 C23 177.39(19)
C30 C22 C26 C23 -59.4(2)
C27 C22 C26 C23 55.9(2)
C31 C25 C27 C22 59.7(3)
C29 C25 C27 C22 -60.5(3)
C4 C22 C27 C25 -179.81(19)
C26 C22 C27 C25 -56.8(2)
C30 C22 C27 C25 58.6(2)
C29 C24 C28 C23 -61.3(2)
C30 C24 C28 C23 58.9(3)
C31 C23 C28 C24 59.9(3)
C26 C23 C28 C24 -60.0(3)
C28 C24 C29 C25 61.5(3)
C30 C24 C29 C25 -59.4(3)
C31 C25 C29 C24 -60.3(3)
C27 C25 C29 C24 59.7(3)
C28 C24 C30 C22 -59.4(2)
C29 C24 C30 C22 60.8(2)
C4 C22 C30 C24 -178.89(18)
C26 C22 C30 C24 58.0(2)
C27 C22 C30 C24 -59.0(2)
C29 C25 C31 C23 59.2(3)
C27 C25 C31 C23 -61.3(3)
C28 C23 C31 C25 -59.1(3)
C26 C23 C31 C25 60.7(3)
C12 C11 C33 C37 -4.1(3)
C10 C11 C33 C37 175.0(2)
C12 C11 C33 C38 115.5(2)
C10 C11 C33 C38 -65.4(3)
C12 C11 C33 C41 -123.3(2)
C10 C11 C33 C41 55.8(3)
C39 C34 C37 C33 60.6(4)
C42 C34 C37 C33 -59.4(3)
C11 C33 C37 C34 179.0(3)
C38 C33 C37 C34 57.7(3)
C41 C33 C37 C34 -59.4(3)
C42 C36 C38 C33 61.3(3)
C40 C36 C38 C33 -58.7(3)
C11 C33 C38 C36 178.6(2)
C37 C33 C38 C36 -59.0(3)
C41 C33 C38 C36 56.4(3)
C42 C34 C39 C35 61.0(3)
C37 C34 C39 C35 -59.3(3)
C40 C35 C39 C34 -61.0(3)
C41 C35 C39 C34 59.8(3)
C39 C35 C40 C36 59.8(3)
C41 C35 C40 C36 -60.8(3)
C42 C36 C40 C35 -59.0(3)
C38 C36 C40 C35 60.2(3)
C40 C35 C41 C33 59.2(2)
C39 C35 C41 C33 -61.3(2)
C11 C33 C41 C35 -178.06(18)
C37 C33 C41 C35 59.6(2)
C38 C33 C41 C35 -56.3(2)
C40 C36 C42 C34 59.1(3)
C38 C36 C42 C34 -60.6(3)
C39 C34 C42 C36 -60.1(3)
C37 C34 C42 C36 60.2(3)
C19 C18 C44 C52 -4.5(3)
C17 C18 C44 C52 -179.8(2)
C19 C18 C44 C48 114.7(2)
C17 C18 C44 C48 -60.6(3)
C19 C18 C44 C49 -125.0(2)
C17 C18 C44 C49 59.7(3)
C50 C45 C48 C44 60.2(2)
C53 C45 C48 C44 -59.6(2)
C18 C44 C48 C45 179.31(18)
C52 C44 C48 C45 -58.3(2)
C49 C44 C48 C45 57.3(2)
C51 C47 C49 C44 -61.5(2)
C53 C47 C49 C44 58.7(2)
C18 C44 C49 C47 -176.77(18)
C52 C44 C49 C47 59.4(2)
C48 C44 C49 C47 -56.8(2)
C51 C46 C50 C45 -60.7(2)
C52 C46 C50 C45 60.1(2)
C53 C45 C50 C46 59.6(2)
C48 C45 C50 C46 -60.3(2)
C53 C47 C51 C46 -60.2(2)
C49 C47 C51 C46 60.0(2)
C50 C46 C51 C47 60.7(2)
C52 C46 C51 C47 -59.6(3)
C50 C46 C52 C44 -60.2(2)
C51 C46 C52 C44 60.4(3)
C18 C44 C52 C46 178.06(19)
C48 C44 C52 C46 58.4(2)
C49 C44 C52 C46 -58.7(2)
C50 C45 C53 C47 -59.3(2)
C48 C45 C53 C47 60.5(2)
C51 C47 C53 C45 60.0(2)
C49 C47 C53 C45 -60.1(2)
C55 O4 C56 C57 56.9(3)
U1 O4 C56 C57 -155.91(19)
C58 O5 C57 C56 -174.5(2)
O4 C56 C57 O5 56.9(3)
